data_2018699
loop_
_publ_author_name
'Zhang, Wenhui'
'Oliver, Allen G.'
'Vu, Henry M.'
'Duman, John G.'
'Serianni, Anthony S.'

_publ_section_title
;
 Methyl 4-O-\b-<small>D</small>-mannopyranosyl
 \b-<small>D</small>-xylopyranoside
;
_journal_coeditor_code CU3015
_journal_issue 12
_journal_name_full 'Acta Crystallographica Section C'
_journal_page_first o502
_journal_page_last o506
_journal_paper_doi 10.1107/S0108270112046689
_journal_volume 68
_journal_year 2012
_chemical_formula_iupac 'C12 H22 O10'
_chemical_formula_moiety 'C12 H22 O10'
_chemical_formula_sum 'C12 H22 O10'
_chemical_formula_weight 326.30
_chemical_name_systematic
;
Methyl 4-O-\b-<i>D</i>-mannopyranosyl \b-<i>D</i>-xylopyranoside
;
_space_group_IT_number 4
_symmetry_cell_setting monoclinic
_symmetry_space_group_name_Hall 'P 2yb'
_symmetry_space_group_name_H-M 'P 1 21 1'
_atom_sites_solution_hydrogens geom
_atom_sites_solution_primary direct
_atom_sites_solution_secondary difmap
_audit_creation_method SHELXL97
_cell_angle_alpha 90.00
_cell_angle_beta 95.112(2)
_cell_angle_gamma 90.00
_cell_formula_units_Z 4
_cell_length_a 13.1578(6)
_cell_length_b 4.6755(2)
_cell_length_c 23.4908(11)
_cell_measurement_reflns_used 7736
_cell_measurement_temperature 120(2)
_cell_measurement_theta_max 69.32
_cell_measurement_theta_min 3.37
_cell_volume 1439.39(11)
_computing_cell_refinement 'SAINT (Bruker, 2008'
_computing_data_collection 'APEX2 (Bruker, 2008)'
_computing_data_reduction 'SAINT (Bruker, 2008'
_computing_molecular_graphics
;
POV-ray (Cason, 2003), DIAMOND (Brandenburg, 2009) and ORTEP-3
(Farrugia, 1997)
;
_computing_publication_material
;
enCIFer (Allen <i>et al.</i>, 2004) and publCIF (Westrip, 2010)
;
_computing_structure_refinement 'SHELXL97 (Sheldrick, 2008)'
_computing_structure_solution 'SHELXS97 (Sheldrick, 2008)'
_diffrn_ambient_temperature 120(2)
_diffrn_detector_area_resol_mean 8.33
_diffrn_measured_fraction_theta_full 0.981
_diffrn_measured_fraction_theta_max 0.981
_diffrn_measurement_device_type 'Bruker APEXII CCD area-detector'
_diffrn_measurement_method '\w- and \f scans'
_diffrn_radiation_monochromator graphite
_diffrn_radiation_source 'fine-focus sealed tube'
_diffrn_radiation_type CuK\a
_diffrn_radiation_wavelength 1.54178
_diffrn_reflns_av_R_equivalents 0.0233
_diffrn_reflns_av_sigmaI/netI 0.0242
_diffrn_reflns_limit_h_max 15
_diffrn_reflns_limit_h_min -15
_diffrn_reflns_limit_k_max 5
_diffrn_reflns_limit_k_min -5
_diffrn_reflns_limit_l_max 28
_diffrn_reflns_limit_l_min -28
_diffrn_reflns_number 14354
_diffrn_reflns_theta_full 69.77
_diffrn_reflns_theta_max 69.77
_diffrn_reflns_theta_min 1.89
_exptl_absorpt_coefficient_mu 1.149
_exptl_absorpt_correction_T_max 0.9399
_exptl_absorpt_correction_T_min 0.7012
_exptl_absorpt_correction_type numerical
_exptl_absorpt_process_details '(SADABS; Sheldrick, 2008)'
_exptl_crystal_colour colourless
_exptl_crystal_density_diffrn 1.506
_exptl_crystal_density_method 'not measured'
_exptl_crystal_description rod
_exptl_crystal_F_000 696
_exptl_crystal_size_max 0.46
_exptl_crystal_size_mid 0.09
_exptl_crystal_size_min 0.09
_refine_diff_density_max 0.184
_refine_diff_density_min -0.254
_refine_ls_abs_structure_details 'Flack (1983), with 2045 Friedel pairs'
_refine_ls_abs_structure_Flack 0.05(12)
_refine_ls_extinction_method none
_refine_ls_goodness_of_fit_ref 1.038
_refine_ls_hydrogen_treatment constr
_refine_ls_matrix_type full
_refine_ls_number_parameters 411
_refine_ls_number_reflns 5062
_refine_ls_number_restraints 1
_refine_ls_restrained_S_all 1.037
_refine_ls_R_factor_all 0.0325
_refine_ls_R_factor_gt 0.0309
_refine_ls_shift/su_max 0.001
_refine_ls_shift/su_mean 0.000
_refine_ls_structure_factor_coef Fsqd
_refine_ls_weighting_details 'calc w = 1/[\s^2^(Fo^2^)+(0.0454P)^2^+0.4307P] where P=(Fo^2^+2Fc^2^)/3'
_refine_ls_weighting_scheme calc
_refine_ls_wR_factor_gt 0.0779
_refine_ls_wR_factor_ref 0.0792
_reflns_number_gt 4884
_reflns_number_total 5062
_reflns_threshold_expression I>2\s(I)
_cod_data_source_file cu3015.cif
_cod_data_source_block I
_cod_original_sg_symbol_H-M 'P 21'
_cod_database_code 2018699
_cod_database_fobs_code 2018699

loop_
_symmetry_equiv_pos_as_xyz
'x, y, z'
'-x, y+1/2, -z'

loop_
_atom_site_type_symbol
_atom_site_label
_atom_site_fract_x
_atom_site_fract_y
_atom_site_fract_z
_atom_site_U_iso_or_equiv
_atom_site_adp_type
_atom_site_calc_flag
_atom_site_refinement_flags
_atom_site_occupancy
_atom_site_symmetry_multiplicity
O O1A 0.18592(10) 0.6246(4) 1.04913(5) 0.0286(3) Uani d . 1 1
O O2A 0.37438(9) 0.8998(3) 1.05197(5) 0.0222(3) Uani d . 1 1
H H2B 0.4308 0.9688 1.0449 0.033 Uiso calc R 1 1
O O3A 0.46822(9) 0.8234(3) 0.94716(5) 0.0213(3) Uani d . 1 1
H H3B 0.4914 0.8995 0.9186 0.032 Uiso calc R 1 1
O O5A 0.16205(10) 0.6702(3) 0.95259(5) 0.0231(3) Uani d . 1 1
O O1'A 0.31724(9) 0.9551(3) 0.84521(5) 0.0170(3) Uani d . 1 1
O O2'A 0.36087(9) 1.2392(3) 0.74799(5) 0.0175(3) Uani d . 1 1
H H2'C 0.3180 1.2832 0.7208 0.026 Uiso calc R 1 1
O O3'A 0.44273(10) 0.9042(3) 0.65839(5) 0.0191(3) Uani d . 1 1
H H3'C 0.4266 1.0773 0.6542 0.029 Uiso calc R 1 1
O O4'A 0.64208(9) 0.8568(3) 0.71565(5) 0.0196(3) Uani d . 1 1
H H4'C 0.6755 0.9961 0.7046 0.029 Uiso calc R 1 1
O O5'A 0.48841(9) 0.9691(3) 0.83634(5) 0.0161(2) Uani d . 1 1
O O6'A 0.68409(9) 1.2524(3) 0.83909(5) 0.0174(3) Uani d . 1 1
H H6'E 0.6736 1.3187 0.8713 0.026 Uiso calc R 1 1
C C1A 0.21275(14) 0.7882(5) 1.00357(7) 0.0215(4) Uani d . 1 1
H H1A 0.1926 0.9925 1.0083 0.026 Uiso calc R 1 1
C C2A 0.32794(13) 0.7619(4) 1.00222(7) 0.0175(4) Uani d . 1 1
H H2A 0.3470 0.5548 1.0035 0.021 Uiso calc R 1 1
C C3A 0.36309(12) 0.8943(4) 0.94791(7) 0.0163(4) Uani d . 1 1
H H3A 0.3567 1.1069 0.9505 0.020 Uiso calc R 1 1
C C4A 0.29819(13) 0.7910(4) 0.89495(7) 0.0175(4) Uani d . 1 1
H H4A 0.3128 0.5845 0.8881 0.021 Uiso calc R 1 1
C C5A 0.18578(14) 0.8287(5) 0.90346(7) 0.0224(4) Uani d . 1 1
H H5A 0.1706 1.0338 0.9088 0.027 Uiso calc R 1 1
H H5B 0.1435 0.7596 0.8693 0.027 Uiso calc R 1 1
C C6A 0.08504(16) 0.6818(7) 1.06467(9) 0.0411(6) Uani d . 1 1
H H6A 0.0730 0.5721 1.0990 0.062 Uiso calc R 1 1
H H6B 0.0350 0.6258 1.0332 0.062 Uiso calc R 1 1
H H6C 0.0781 0.8865 1.0724 0.062 Uiso calc R 1 1
C C1'A 0.39359(12) 0.8499(4) 0.81309(7) 0.0155(3) Uani d . 1 1
H H1'A 0.3964 0.6367 0.8161 0.019 Uiso calc R 1 1
C C2'A 0.37092(13) 0.9365(4) 0.75088(7) 0.0166(4) Uani d . 1 1
H H2'A 0.3062 0.8441 0.7346 0.020 Uiso calc R 1 1
C C3'A 0.45944(13) 0.8402(4) 0.71753(7) 0.0160(3) Uani d . 1 1
H H3'A 0.4636 0.6272 0.7209 0.019 Uiso calc R 1 1
C C4'A 0.55968(12) 0.9590(4) 0.74504(7) 0.0158(3) Uani d . 1 1
H H4'A 0.5581 1.1728 0.7438 0.019 Uiso calc R 1 1
C C5'A 0.57246(13) 0.8576(4) 0.80732(7) 0.0161(3) Uani d . 1 1
H H5'A 0.5689 0.6440 0.8077 0.019 Uiso calc R 1 1
C C6'A 0.67154(13) 0.9488(4) 0.83941(7) 0.0182(4) Uani d . 1 1
H H6'A 0.6732 0.8812 0.8794 0.022 Uiso calc R 1 1
H H6'B 0.7291 0.8583 0.8218 0.022 Uiso calc R 1 1
O O1B 0.36657(10) 0.5788(3) 0.49266(5) 0.0256(3) Uani d . 1 1
O O2B 0.39334(9) 0.4124(3) 0.60806(5) 0.0170(3) Uani d . 1 1
H H2AB 0.4208 0.5599 0.6229 0.026 Uiso calc R 1 1
O O3B 0.21660(9) 0.4482(3) 0.66456(5) 0.0188(3) Uani d . 1 1
H H3AB 0.1662 0.3888 0.6807 0.028 Uiso calc R 1 1
O O5B 0.19851(9) 0.4634(3) 0.48731(5) 0.0209(3) Uani d . 1 1
O O1'B 0.02359(9) 0.2668(3) 0.59163(5) 0.0164(3) Uani d . 1 1
O O2'B -0.14996(10) 0.0227(3) 0.62938(5) 0.0177(3) Uani d . 1 1
H H2'D -0.1687 -0.0145 0.5951 0.026 Uiso calc R 1 1
O O3'B -0.27955(9) 0.3559(3) 0.68864(5) 0.0190(3) Uani d . 1 1
H H3'D -0.3127 0.4993 0.6981 0.028 Uiso calc R 1 1
O O4'B -0.14285(9) 0.4549(3) 0.79355(5) 0.0215(3) Uani d . 1 1
H H4'D -0.1976 0.3858 0.8033 0.032 Uiso calc R 1 1
O O5'B 0.03231(9) 0.2582(3) 0.68901(5) 0.0166(3) Uani d . 1 1
O O6'B 0.16455(10) 0.3821(4) 0.78868(6) 0.0294(3) Uani d . 1 1
H H6'F 0.2099 0.2620 0.7992 0.044 Uiso calc R 1 1
C C1B 0.29791(12) 0.4042(4) 0.51630(7) 0.0179(4) Uani d . 1 1
H H1AA 0.3165 0.1984 0.5121 0.022 Uiso calc R 1 1
C C2B 0.29761(13) 0.4853(4) 0.57908(7) 0.0153(3) Uani d . 1 1
H H2AA 0.2887 0.6972 0.5816 0.018 Uiso calc R 1 1
C C3B 0.21105(12) 0.3423(4) 0.60761(7) 0.0156(4) Uani d . 1 1
H H3AA 0.2216 0.1305 0.6083 0.019 Uiso calc R 1 1
C C4B 0.11014(12) 0.4120(4) 0.57287(7) 0.0161(3) Uani d . 1 1
H H4AA 0.0981 0.6232 0.5736 0.019 Uiso calc R 1 1
C C5B 0.11795(13) 0.3149(4) 0.51131(7) 0.0194(4) Uani d . 1 1
H H5AA 0.1310 0.1065 0.5106 0.023 Uiso calc R 1 1
H H5AB 0.0527 0.3530 0.4883 0.023 Uiso calc R 1 1
C C6B 0.40707(16) 0.4658(6) 0.44231(8) 0.0350(5) Uani d . 1 1
H H6AA 0.4606 0.5934 0.4307 0.053 Uiso calc R 1 1
H H6AB 0.3523 0.4515 0.4113 0.053 Uiso calc R 1 1
H H6AC 0.4359 0.2756 0.4507 0.053 Uiso calc R 1 1
C C1'B -0.01894(12) 0.3872(4) 0.63890(7) 0.0157(3) Uani d . 1 1
H H1'B -0.0079 0.5989 0.6397 0.019 Uiso calc R 1 1
C C2'B -0.13223(13) 0.3206(4) 0.63555(7) 0.0158(4) Uani d . 1 1
H H2'B -0.1676 0.4230 0.6021 0.019 Uiso calc R 1 1
C C3'B -0.17417(12) 0.4270(4) 0.69036(7) 0.0157(3) Uani d . 1 1
H H3'B -0.1683 0.6403 0.6911 0.019 Uiso calc R 1 1
C C4'B -0.11458(13) 0.3106(4) 0.74415(7) 0.0169(4) Uani d . 1 1
H H4'B -0.1255 0.0999 0.7476 0.020 Uiso calc R 1 1
C C5'B -0.00191(13) 0.3766(4) 0.74098(7) 0.0176(4) Uani d . 1 1
H H5'B 0.0073 0.5888 0.7404 0.021 Uiso calc R 1 1
C C6'B 0.06706(14) 0.2542(5) 0.78974(7) 0.0224(4) Uani d . 1 1
H H6'C 0.0389 0.2953 0.8266 0.027 Uiso calc R 1 1
H H6'D 0.0725 0.0442 0.7855 0.027 Uiso calc R 1 1

loop_
_atom_site_aniso_label
_atom_site_aniso_U_11
_atom_site_aniso_U_22
_atom_site_aniso_U_33
_atom_site_aniso_U_12
_atom_site_aniso_U_13
_atom_site_aniso_U_23
O1A 0.0210(7) 0.0496(9) 0.0158(6) -0.0093(7) 0.0043(5) 0.0057(7)
O2A 0.0203(6) 0.0321(8) 0.0144(5) -0.0079(6) 0.0029(5) -0.0023(6)
O3A 0.0163(6) 0.0328(8) 0.0152(5) 0.0009(6) 0.0033(5) 0.0042(6)
O5A 0.0186(6) 0.0378(8) 0.0131(6) -0.0080(6) 0.0022(5) 0.0025(6)
O1'A 0.0180(6) 0.0196(6) 0.0135(5) 0.0008(5) 0.0031(4) 0.0021(5)
O2'A 0.0198(6) 0.0174(6) 0.0146(6) 0.0023(5) -0.0031(5) 0.0008(5)
O3'A 0.0287(6) 0.0171(7) 0.0115(5) 0.0003(6) 0.0019(5) -0.0010(5)
O4'A 0.0200(6) 0.0183(6) 0.0220(6) 0.0009(5) 0.0098(5) -0.0008(6)
O5'A 0.0158(6) 0.0196(6) 0.0128(5) -0.0001(5) 0.0021(4) -0.0010(5)
O6'A 0.0196(6) 0.0193(6) 0.0136(5) -0.0017(5) 0.0028(5) -0.0016(5)
C1A 0.0214(9) 0.0300(10) 0.0133(8) -0.0041(8) 0.0024(7) -0.0006(8)
C2A 0.0201(9) 0.0215(9) 0.0111(7) -0.0006(7) 0.0021(6) -0.0004(8)
C3A 0.0141(8) 0.0193(9) 0.0156(8) 0.0004(7) 0.0019(6) 0.0006(8)
C4A 0.0198(9) 0.0193(9) 0.0136(8) -0.0020(7) 0.0026(6) 0.0013(7)
C5A 0.0202(9) 0.0337(11) 0.0133(8) -0.0036(8) 0.0018(6) 0.0027(8)
C6A 0.0243(11) 0.0760(19) 0.0241(10) -0.0105(12) 0.0091(8) 0.0006(12)
C1'A 0.0144(8) 0.0172(8) 0.0151(8) 0.0001(7) 0.0027(6) 0.0006(7)
C2'A 0.0166(8) 0.0184(9) 0.0147(8) -0.0021(7) 0.0011(6) -0.0011(7)
C3'A 0.0221(9) 0.0146(8) 0.0114(7) -0.0008(7) 0.0021(6) 0.0011(7)
C4'A 0.0174(8) 0.0141(8) 0.0163(8) 0.0017(7) 0.0042(6) 0.0003(7)
C5'A 0.0175(8) 0.0158(8) 0.0153(8) 0.0023(7) 0.0033(6) 0.0004(7)
C6'A 0.0177(8) 0.0183(9) 0.0189(8) 0.0027(7) 0.0026(6) 0.0008(8)
O1B 0.0215(7) 0.0394(8) 0.0165(6) -0.0057(6) 0.0058(5) 0.0014(6)
O2B 0.0152(6) 0.0195(7) 0.0160(5) -0.0008(5) -0.0010(4) -0.0010(5)
O3B 0.0146(6) 0.0300(7) 0.0119(5) -0.0019(6) 0.0021(4) -0.0009(6)
O5B 0.0167(6) 0.0329(7) 0.0130(5) -0.0003(6) 0.0015(5) 0.0046(6)
O1'B 0.0146(6) 0.0211(6) 0.0138(5) -0.0014(5) 0.0036(4) -0.0018(5)
O2'B 0.0218(6) 0.0175(6) 0.0136(5) -0.0017(5) 0.0012(5) -0.0018(5)
O3'B 0.0149(6) 0.0185(6) 0.0241(6) 0.0007(5) 0.0046(5) -0.0020(6)
O4'B 0.0180(6) 0.0287(7) 0.0188(6) -0.0022(6) 0.0071(5) -0.0065(6)
O5'B 0.0146(6) 0.0236(6) 0.0116(5) 0.0038(5) 0.0009(4) -0.0005(5)
O6'B 0.0151(6) 0.0493(9) 0.0234(6) 0.0013(6) -0.0002(5) 0.0044(7)
C1B 0.0142(8) 0.0255(10) 0.0141(7) 0.0007(8) 0.0016(6) -0.0008(8)
C2B 0.0128(8) 0.0168(8) 0.0164(8) 0.0005(7) 0.0017(6) 0.0000(7)
C3B 0.0175(8) 0.0168(9) 0.0124(7) 0.0013(7) 0.0011(6) 0.0000(7)
C4B 0.0145(8) 0.0193(9) 0.0147(7) 0.0002(7) 0.0024(6) 0.0014(7)
C5B 0.0152(8) 0.0292(11) 0.0137(8) -0.0025(8) 0.0010(6) 0.0003(8)
C6B 0.0254(10) 0.0622(16) 0.0188(9) -0.0011(11) 0.0097(7) 0.0026(11)
C1'B 0.0172(8) 0.0178(9) 0.0122(7) 0.0014(7) 0.0015(6) -0.0005(7)
C2'B 0.0169(8) 0.0171(9) 0.0131(7) 0.0021(7) 0.0003(6) 0.0020(7)
C3'B 0.0126(8) 0.0149(9) 0.0198(8) -0.0015(7) 0.0034(6) -0.0012(8)
C4'B 0.0185(9) 0.0174(9) 0.0150(8) -0.0006(7) 0.0033(6) -0.0023(7)
C5'B 0.0173(8) 0.0225(9) 0.0136(7) 0.0008(7) 0.0043(6) -0.0031(8)
C6'B 0.0210(9) 0.0315(10) 0.0151(8) 0.0028(8) 0.0033(7) 0.0006(8)

loop_
_atom_type_symbol
_atom_type_description
_atom_type_scat_dispersion_real
_atom_type_scat_dispersion_imag
_atom_type_scat_source
C C 0.0181 0.0091 'International Tables Vol C Tables 4.2.6.8 and 6.1.1.4'
H H 0.0000 0.0000 'International Tables Vol C Tables 4.2.6.8 and 6.1.1.4'
O O 0.0492 0.0322 'International Tables Vol C Tables 4.2.6.8 and 6.1.1.4'

loop_
_geom_angle_atom_site_label_1
_geom_angle_atom_site_label_2
_geom_angle_atom_site_label_3
_geom_angle
C1A O1A C6A 113.53(17)
C1A O5A C5A 110.95(15)
C1'A O1'A C4A 115.85(14)
C1'A O5'A C5'A 110.93(13)
O1A C1A O5A 107.59(16)
O1A C1A C2A 107.08(15)
O5A C1A C2A 110.03(14)
O2A C2A C1A 107.53(13)
O2A C2A C3A 111.24(15)
C1A C2A C3A 111.14(14)
O3A C3A C4A 112.99(14)
O3A C3A C2A 106.43(13)
C4A C3A C2A 111.37(14)
O1'A C4A C5A 106.67(14)
O1'A C4A C3A 111.63(14)
C5A C4A C3A 109.70(14)
O5A C5A C4A 109.34(15)
O1'A C1'A H1'A 109.7
O5'A C1'A H1'A 109.7
C2'A C1'A H1'A 109.7
O2'A C2'A H2'A 109.8
C1'A C2'A H2'A 109.8
C3'A C2'A H2'A 109.8
O3'A C3'A H3'A 106.9
C4'A C3'A H3'A 106.9
C2'A C3'A H3'A 106.9
O4'A C4'A H4'A 109.7
C3'A C4'A H4'A 109.7
C5'A C4'A H4'A 109.7
O5'A C5'A H5'A 108.5
C6'A C5'A H5'A 108.5
C4'A C5'A H5'A 108.5
O6'A C6'A H6'A 109.2
C5'A C6'A H6'A 109.2
O6'A C6'A H6'B 109.2
C5'A C6'A H6'B 109.2
H6'A C6'A H6'B 107.9
O1'A C1'A O5'A 107.53(13)
O1'A C1'A C2'A 109.64(14)
O5'A C1'A C2'A 110.68(14)
O2'A C2'A C1'A 108.68(15)
O2'A C2'A C3'A 109.91(14)
C1'A C2'A C3'A 108.72(14)
O3'A C3'A C4'A 113.06(14)
O3'A C3'A C2'A 112.39(14)
C4'A C3'A C2'A 110.26(14)
O4'A C4'A C3'A 109.96(14)
O4'A C4'A C5'A 109.67(14)
C3'A C4'A C5'A 108.04(14)
O5'A C5'A C6'A 109.01(14)
O5'A C5'A C4'A 108.34(13)
C6'A C5'A C4'A 113.95(14)
O6'A C6'A C5'A 111.92(15)
C1B O1B C6B 114.79(17)
C5B O5B C1B 113.19(13)
C1'B O1'B C4B 115.95(13)
C1'B O5'B C5'B 111.83(13)
O1B C1B O5B 107.22(14)
O1B C1B C2B 107.60(14)
O5B C1B C2B 109.14(13)
O2B C2B C1B 109.02(13)
O2B C2B C3B 110.46(14)
C1B C2B C3B 112.49(14)
O3B C3B C2B 106.42(14)
O3B C3B C4B 113.37(14)
C2B C3B C4B 108.57(14)
O1'B C4B C5B 105.86(13)
O1'B C4B C3B 114.31(14)
C5B C4B C3B 108.24(14)
O5B C5B C4B 110.17(14)
O1'B C1'B O5'B 106.76(14)
O1'B C1'B C2'B 109.59(14)
O5'B C1'B C2'B 110.09(13)
O2'B C2'B C1'B 111.02(14)
O2'B C2'B C3'B 109.72(14)
C1'B C2'B C3'B 108.43(14)
O3'B C3'B C4'B 111.56(13)
O3'B C3'B C2'B 108.91(13)
C4'B C3'B C2'B 112.57(14)
O4'B C4'B C5'B 105.71(13)
O4'B C4'B C3'B 110.75(14)
C5'B C4'B C3'B 108.53(13)
O5'B C5'B C6'B 106.49(14)
O5'B C5'B C4'B 109.94(14)
C6'B C5'B C4'B 114.11(15)
O6'B C6'B C5'B 108.10(15)
C2A O2A H2B 109.5
C3A O3A H3B 109.5
C2'A O2'A H2'C 109.5
C3'A O3'A H3'C 109.5
C4'A O4'A H4'C 109.5
C6'A O6'A H6'E 109.5
O1A C1A H1A 110.7
O5A C1A H1A 110.7
C2A C1A H1A 110.7
O2A C2A H2A 109.0
C1A C2A H2A 109.0
C3A C2A H2A 109.0
O3A C3A H3A 108.6
C4A C3A H3A 108.6
C2A C3A H3A 108.6
O1'A C4A H4A 109.6
C5A C4A H4A 109.6
C3A C4A H4A 109.6
O5A C5A H5A 109.8
C4A C5A H5A 109.8
O5A C5A H5B 109.8
C4A C5A H5B 109.8
H5A C5A H5B 108.3
O1A C6A H6A 109.5
O1A C6A H6B 109.5
H6A C6A H6B 109.5
O1A C6A H6C 109.5
H6A C6A H6C 109.5
H6B C6A H6C 109.5
C2B O2B H2AB 109.5
C3B O3B H3AB 109.5
C2'B O2'B H2'D 109.5
C3'B O3'B H3'D 109.5
C4'B O4'B H4'D 109.5
C6'B O6'B H6'F 109.5
O1B C1B H1AA 110.9
O5B C1B H1AA 110.9
C2B C1B H1AA 110.9
O2B C2B H2AA 108.3
C1B C2B H2AA 108.3
C3B C2B H2AA 108.3
O3B C3B H3AA 109.5
C2B C3B H3AA 109.5
C4B C3B H3AA 109.5
O1'B C4B H4AA 109.4
C5B C4B H4AA 109.4
C3B C4B H4AA 109.4
O5B C5B H5AA 109.6
C4B C5B H5AA 109.6
O5B C5B H5AB 109.6
C4B C5B H5AB 109.6
H5AA C5B H5AB 108.1
O1B C6B H6AA 109.5
O1B C6B H6AB 109.5
H6AA C6B H6AB 109.5
O1B C6B H6AC 109.5
H6AA C6B H6AC 109.5
H6AB C6B H6AC 109.5
O1'B C1'B H1'B 110.1
O5'B C1'B H1'B 110.1
C2'B C1'B H1'B 110.1
O2'B C2'B H2'B 109.2
C1'B C2'B H2'B 109.2
C3'B C2'B H2'B 109.2
O3'B C3'B H3'B 107.9
C4'B C3'B H3'B 107.9
C2'B C3'B H3'B 107.9
O4'B C4'B H4'B 110.6
C5'B C4'B H4'B 110.6
C3'B C4'B H4'B 110.6
O5'B C5'B H5'B 108.7
C6'B C5'B H5'B 108.7
C4'B C5'B H5'B 108.7
O6'B C6'B H6'C 110.1
C5'B C6'B H6'C 110.1
O6'B C6'B H6'D 110.1
C5'B C6'B H6'D 110.1
H6'C C6'B H6'D 108.4

loop_
_geom_bond_atom_site_label_1
_geom_bond_atom_site_label_2
_geom_bond_distance
O1A C1A 1.386(2)
O1A C6A 1.433(2)
O2A C2A 1.424(2)
O3A C3A 1.424(2)
O5A C1A 1.429(2)
O5A C5A 1.429(2)
O1'A C1'A 1.399(2)
O1'A C4A 1.439(2)
O2'A C2'A 1.422(2)
O3'A C3'A 1.4191(19)
O4'A C4'A 1.419(2)
O5'A C1'A 1.430(2)
O5'A C5'A 1.4470(19)
O6'A C6'A 1.429(2)
C1A C2A 1.524(2)
C2A C3A 1.526(2)
C3A C4A 1.523(2)
C4A C5A 1.520(2)
C1'A C2'A 1.520(2)
C2'A C3'A 1.528(2)
C3'A C4'A 1.521(2)
C4'A C5'A 1.533(2)
C5'A C6'A 1.508(2)
O1B C1B 1.371(2)
O1B C6B 1.440(2)
O2B C2B 1.419(2)
O3B C3B 1.4224(19)
O5B C5B 1.425(2)
O5B C1B 1.446(2)
O1'B C1'B 1.405(2)
O1'B C4B 1.429(2)
O2'B C2'B 1.418(2)
O3'B C3'B 1.423(2)
O4'B C4'B 1.420(2)
O5'B C1'B 1.436(2)
O5'B C5'B 1.4482(19)
O6'B C6'B 1.417(2)
C1B C2B 1.523(2)
C2B C3B 1.526(2)
C3B C4B 1.530(2)
C4B C5B 1.528(2)
C1'B C2'B 1.518(2)
C2'B C3'B 1.529(2)
C3'B C4'B 1.527(2)
C4'B C5'B 1.523(2)
C5'B C6'B 1.509(2)
O2A H2B 0.8400
O3A H3B 0.8400
O2'A H2'C 0.8400
O3'A H3'C 0.8400
O4'A H4'C 0.8400
O6'A H6'E 0.8400
C1A H1A 1.0000
C2A H2A 1.0000
C3A H3A 1.0000
C4A H4A 1.0000
C5A H5A 0.9900
C5A H5B 0.9900
C6A H6A 0.9800
C6A H6B 0.9800
C6A H6C 0.9800
C1'A H1'A 1.0000
C2'A H2'A 1.0000
C3'A H3'A 1.0000
C4'A H4'A 1.0000
C5'A H5'A 1.0000
C6'A H6'A 0.9900
C6'A H6'B 0.9900
O2B H2AB 0.8400
O3B H3AB 0.8400
O2'B H2'D 0.8400
O3'B H3'D 0.8400
O4'B H4'D 0.8400
O6'B H6'F 0.8400
C1B H1AA 1.0000
C2B H2AA 1.0000
C3B H3AA 1.0000
C4B H4AA 1.0000
C5B H5AA 0.9900
C5B H5AB 0.9900
C6B H6AA 0.9800
C6B H6AB 0.9800
C6B H6AC 0.9800
C1'B H1'B 1.0000
C2'B H2'B 1.0000
C3'B H3'B 1.0000
C4'B H4'B 1.0000
C5'B H5'B 1.0000
C6'B H6'C 0.9900
C6'B H6'D 0.9900

loop_
_geom_hbond_atom_site_label_D
_geom_hbond_atom_site_label_H
_geom_hbond_atom_site_label_A
_geom_hbond_site_symmetry_A
_geom_hbond_distance_DH
_geom_hbond_distance_HA
_geom_hbond_distance_DA
_geom_hbond_angle_DHA
O2A H2B O3A 2_657 0.84 2.12 2.8642(19) 147.1
O3A H3B O5'A . 0.84 1.96 2.7268(16) 151.9
O2'A H2'C O3B 1_565 0.84 1.95 2.7814(17) 170.0
O3'A H3'C O2B 1_565 0.84 1.93 2.7072(18) 152.7
O4'A H4'C O3'B 1_665 0.84 1.83 2.6510(19) 164.2
O6'A H6'E O2A 2_657 0.84 2.00 2.8227(16) 166.5
O2B H2AB O3'A . 0.84 1.82 2.6403(18) 163.6
O3B H3AB O5'B . 0.84 1.89 2.6920(17) 159.0
O2'B H2'D O5B 2_546 0.84 1.94 2.7724(17) 169.4
O3'B H3'D O4'A 1_455 0.84 1.83 2.6585(18) 166.7
O4'B H4'D O6'A 1_445 0.84 1.94 2.7677(17) 169.8
O6'B H6'F O1'A 1_545 0.84 2.23 3.051(2) 167.7

loop_
_geom_torsion_atom_site_label_1
_geom_torsion_atom_site_label_2
_geom_torsion_atom_site_label_3
_geom_torsion_atom_site_label_4
_geom_torsion
C6A O1A C1A O5A -76.2(2)
C6A O1A C1A C2A 165.60(17)
C5A O5A C1A O1A 179.83(15)
C5A O5A C1A C2A -63.8(2)
O1A C1A C2A O2A -67.3(2)
O5A C1A C2A O2A 176.06(15)
O1A C1A C2A C3A 170.74(15)
O5A C1A C2A C3A 54.1(2)
O2A C2A C3A O3A 68.12(19)
C1A C2A C3A O3A -172.10(15)
O2A C2A C3A C4A -168.33(15)
C1A C2A C3A C4A -48.5(2)
C1'A O1'A C4A C5A -149.22(15)
C1'A O1'A C4A C3A 90.97(18)
O3A C3A C4A O1'A -71.65(19)
C2A C3A C4A O1'A 168.62(14)
O3A C3A C4A C5A 170.34(15)
C2A C3A C4A C5A 50.6(2)
C1A O5A C5A C4A 66.5(2)
O1'A C4A C5A O5A -179.88(15)
C3A C4A C5A O5A -58.8(2)
C4A O1'A C1'A O5'A -88.38(17)
C4A O1'A C1'A C2'A 151.23(15)
C5'A O5'A C1'A O1'A 176.80(13)
C5'A O5'A C1'A C2'A -63.47(18)
O1'A C1'A C2'A O2'A 55.90(18)
O5'A C1'A C2'A O2'A -62.56(18)
O1'A C1'A C2'A C3'A 175.52(14)
O5'A C1'A C2'A C3'A 57.06(19)
O2'A C2'A C3'A O3'A -63.20(18)
C1'A C2'A C3'A O3'A 177.95(14)
O2'A C2'A C3'A C4'A 63.93(18)
C1'A C2'A C3'A C4'A -54.92(19)
O3'A C3'A C4'A O4'A -56.24(19)
C2'A C3'A C4'A O4'A 177.00(14)
O3'A C3'A C4'A C5'A -175.91(14)
C2'A C3'A C4'A C5'A 57.34(18)
C1'A O5'A C5'A C6'A -170.45(14)
C1'A O5'A C5'A C4'A 65.04(18)
O4'A C4'A C5'A O5'A 179.04(13)
C3'A C4'A C5'A O5'A -61.12(18)
O4'A C4'A C5'A C6'A 57.5(2)
C3'A C4'A C5'A C6'A 177.37(15)
O5'A C5'A C6'A O6'A -64.08(18)
C4'A C5'A C6'A O6'A 57.1(2)
C6B O1B C1B O5B -86.34(19)
C6B O1B C1B C2B 156.37(16)
C5B O5B C1B O1B -174.51(14)
C5B O5B C1B C2B -58.2(2)
O1B C1B C2B O2B -67.13(19)
O5B C1B C2B O2B 176.83(14)
O1B C1B C2B C3B 169.98(14)
O5B C1B C2B C3B 53.9(2)
O2B C2B C3B O3B 61.01(17)
C1B C2B C3B O3B -176.91(14)
O2B C2B C3B C4B -176.62(14)
C1B C2B C3B C4B -54.54(19)
C1'B O1'B C4B C5B -159.98(14)
C1'B O1'B C4B C3B 80.98(19)
O3B C3B C4B O1'B -68.1(2)
C2B C3B C4B O1'B 173.88(13)
O3B C3B C4B C5B 174.25(15)
C2B C3B C4B C5B 56.20(19)
C1B O5B C5B C4B 63.1(2)
O1'B C4B C5B O5B 176.15(14)
C3B C4B C5B O5B -60.9(2)
C4B O1'B C1'B O5'B -89.82(17)
C4B O1'B C1'B C2'B 150.97(14)
C5'B O5'B C1'B O1'B 177.20(13)
C5'B O5'B C1'B C2'B -63.91(18)
O1'B C1'B C2'B O2'B 53.63(18)
O5'B C1'B C2'B O2'B -63.51(18)
O1'B C1'B C2'B C3'B 174.24(14)
O5'B C1'B C2'B C3'B 57.10(19)
O2'B C2'B C3'B O3'B -56.39(18)
C1'B C2'B C3'B O3'B -177.80(14)
O2'B C2'B C3'B C4'B 67.87(18)
C1'B C2'B C3'B C4'B -53.54(19)
O3'B C3'B C4'B O4'B -68.31(18)
C2'B C3'B C4'B O4'B 168.90(14)
O3'B C3'B C4'B C5'B 176.07(14)
C2'B C3'B C4'B C5'B 53.28(19)
C1'B O5'B C5'B C6'B -172.44(15)
C1'B O5'B C5'B C4'B 63.47(19)
O4'B C4'B C5'B O5'B -175.14(14)
C3'B C4'B C5'B O5'B -56.30(19)
O4'B C4'B C5'B C6'B 65.3(2)
C3'B C4'B C5'B C6'B -175.85(16)
O5'B C5'B C6'B O6'B 71.34(19)
C4'B C5'B C6'B O6'B -167.19(15)

loop_
_cod_related_entry_id
_cod_related_entry_database
_cod_related_entry_code
1 ChemSpider 30654405
